data_7120490
loop_
_publ_author_name
'Mateus, Pedro'
'Wicher, Barbara'
'Ferrand, Yann'
'Huc, Ivan'

_publ_section_title
;
 Alkali and alkaline earth metal ion binding by a foldamer capsule:
 selective recognition of magnesium hydrate
;
_journal_name_full 'Chem. Commun.'
_journal_paper_doi 10.1039/C7CC05422J
_journal_year 2017
_chemical_formula_moiety 'C161 H151 N35 O26, Ca1 O7, 2(O)'
_chemical_formula_sum 'C161 H151 Ca N35 O35'
_chemical_formula_weight 3176.24
_chemical_properties_physical ', Air-sensitive'
_space_group_crystal_system tetragonal
_space_group_IT_number 110
_space_group_name_Hall 'I 4bw -2c'
_space_group_name_H-M_alt 'I 41 c d'
_symmetry_space_group_name_Hall 'I 4bw -2c'
_symmetry_space_group_name_H-M 'I 41 c d'
_atom_sites_solution_hydrogens geom
_audit_creation_method SHELXL-2016/4
_audit_update_record
;
2017-07-08 deposited with the CCDC.
2017-07-26 downloaded from the CCDC.
;
_cell_angle_alpha 90
_cell_angle_beta 90
_cell_angle_gamma 90
_cell_formula_units_Z 8
_cell_length_a 21.7945(19)
_cell_length_b 21.7945(19)
_cell_length_c 71.588(9)
_cell_measurement_reflns_used 6562
_cell_measurement_temperature 100(2)
_cell_measurement_theta_max 50.9
_cell_measurement_theta_min 8.9
_cell_volume 34004(6)
_computing_cell_refinement 'CrystalClear 2.1 b32, Rigaku 2014'
_computing_data_collection 'CrystalClear 2.1 b32, Rigaku 2014'
_computing_data_reduction 'CrystalClear 2.1 b32, Rigaku 2014'
_computing_publication_material 'SHELXL-2016/4 (Sheldrick, 2016)'
_computing_structure_refinement 'SHELXL-2016/4 (Sheldrick, 2016)'
_computing_structure_solution 'SHELXT 2014/5 (Sheldrick, 2014)'
_diffrn_ambient_temperature 100(2)
_diffrn_detector_area_resol_mean 5.8140
_diffrn_measured_fraction_theta_full 0.916
_diffrn_measured_fraction_theta_max 0.916
_diffrn_measurement_device_type 'partial chi'
_diffrn_measurement_method \w-scans
_diffrn_radiation_type CuK\a
_diffrn_radiation_wavelength 1.54178
_diffrn_reflns_av_R_equivalents 0.0234
_diffrn_reflns_av_unetI/netI 0.0442
_diffrn_reflns_Laue_measured_fraction_full 0.916
_diffrn_reflns_Laue_measured_fraction_max 0.916
_diffrn_reflns_limit_h_max 10
_diffrn_reflns_limit_h_min -21
_diffrn_reflns_limit_k_max 12
_diffrn_reflns_limit_k_min -13
_diffrn_reflns_limit_l_max 66
_diffrn_reflns_limit_l_min -71
_diffrn_reflns_number 14207
_diffrn_reflns_point_group_measured_fraction_full 0.820
_diffrn_reflns_point_group_measured_fraction_max 0.820
_diffrn_reflns_theta_full 50.430
_diffrn_reflns_theta_max 50.430
_diffrn_reflns_theta_min 3.122
_diffrn_source 'Rigaku MM007 rotating anode'
_exptl_absorpt_coefficient_mu 1.001
_exptl_absorpt_correction_T_max 1.00
_exptl_absorpt_correction_T_min 0.715
_exptl_absorpt_correction_type multi-scan
_exptl_absorpt_process_details
;
CrystalClear-SM Expert 2.1 b43 (Rigaku, 2015)
;
_exptl_crystal_colour yellow
_exptl_crystal_density_diffrn 1.241
_exptl_crystal_description plate
_exptl_crystal_F_000 13296
_exptl_crystal_size_max 0.200
_exptl_crystal_size_mid 0.100
_exptl_crystal_size_min 0.050
_refine_diff_density_max 0.805
_refine_diff_density_min -0.480
_refine_diff_density_rms 0.113
_refine_ls_abs_structure_details
;
 Flack x determined using 1734 quotients [(I+)-(I-)]/[(I+)+(I-)]
 (Parsons, Flack and Wagner, Acta Cryst. B69 (2013) 249-259).
;
_refine_ls_abs_structure_Flack 0.119(12)
_refine_ls_extinction_method none
_refine_ls_goodness_of_fit_ref 1.620
_refine_ls_hydrogen_treatment constr
_refine_ls_matrix_type full
_refine_ls_number_parameters 795
_refine_ls_number_reflns 7297
_refine_ls_number_restraints 292
_refine_ls_restrained_S_all 1.601
_refine_ls_R_factor_all 0.1672
_refine_ls_R_factor_gt 0.1364
_refine_ls_shift/su_max 0.002
_refine_ls_shift/su_mean 0.000
_refine_ls_structure_factor_coef Fsqd
_refine_ls_weighting_details 'w=1/[\s^2^(Fo^2^)+(0.2000P)^2^] where P=(Fo^2^+2Fc^2^)/3'
_refine_ls_weighting_scheme calc
_refine_ls_wR_factor_gt 0.3608
_refine_ls_wR_factor_ref 0.3932
_reflns_Friedel_coverage 0.769
_reflns_Friedel_fraction_full 0.720
_reflns_Friedel_fraction_max 0.720
_reflns_number_gt 5429
_reflns_number_total 7297
_reflns_threshold_expression 'I > 2\s(I)'
_cod_data_source_file c7cc05422j2.cif
_cod_data_source_block tetraI_a
_cod_depositor_comments
;
The following automatic conversions were performed:

'_exptl_absorpt_correction_type' value 'Multi-scan' changed to
'multi-scan' according to
/home/data/users/saulius/crontab/automatic-downloads/rss-feeds/RSC/lib/dictionaries/cif_core.dic
dictionary named 'cif_core.dic' version 2.4.2 from 2011-04-26.

Automatic conversion script
Id: cif_fix_values 4973 2017-02-22 13:04:09Z antanas 
;
_cod_original_cell_volume 34004(7)
_cod_database_code 7120490
_shelx_shelxl_version_number 2016/4
_shelx_space_group_comment
;
The symmetry employed for this shelxl refinement is uniquely defined
by the following loop, which should always be used as a source of
symmetry information in preference to the above space-group names.
They are only intended as comments.
;
_shelx_estimated_absorpt_t_min 0.825
_shelx_estimated_absorpt_t_max 0.952

loop_
_space_group_symop_operation_xyz
'x, y, z'
'-x+1/2, -y+1/2, z+1/2'
'-y, x+1/2, z+1/4'
'y+1/2, -x, z+3/4'
'x, -y, z+1/2'
'-x+1/2, y+1/2, z'
'-y, -x+1/2, z+3/4'
'y+1/2, x, z+1/4'
'x+1/2, y+1/2, z+1/2'
'-x+1, -y+1, z+1'
'-y+1/2, x+1, z+3/4'
'y+1, -x+1/2, z+5/4'
'x+1/2, -y+1/2, z+1'
'-x+1, y+1, z+1/2'
'-y+1/2, -x+1, z+5/4'
'y+1, x+1/2, z+3/4'

loop_
_atom_site_label
_atom_site_type_symbol
_atom_site_fract_x
_atom_site_fract_y
_atom_site_fract_z
_atom_site_U_iso_or_equiv
_atom_site_adp_type
_atom_site_occupancy
_atom_site_site_symmetry_order
_atom_site_calc_flag
_atom_site_refinement_flags_posn
_atom_site_refinement_flags_adp
_atom_site_refinement_flags_occupancy
C1A C 0.7547(5) 0.3037(4) 0.5484(2) 0.080(5) Uani 1 1 d G U .
C2A C 0.7506(6) 0.2835(6) 0.5668(2) 0.096(6) Uani 1 1 d G U .
H2A H 0.734130 0.309837 0.576089 0.115 Uiso 1 1 calc R U .
C3A C 0.7704(6) 0.2250(6) 0.5715(2) 0.102(7) Uani 1 1 d G U .
H3A H 0.767558 0.211221 0.584057 0.123 Uiso 1 1 calc R U .
C4A C 0.7945(6) 0.1865(5) 0.5578(2) 0.107(7) Uani 1 1 d G U .
H4A H 0.808029 0.146463 0.561080 0.128 Uiso 1 1 calc R U .
C5A C 0.7986(4) 0.2066(3) 0.5395(2) 0.082(5) Uani 1 1 d G U .
C9A C 0.7788(4) 0.2652(3) 0.5347(2) 0.072(5) Uani 1 1 d G U .
N2A N 0.7830(5) 0.2853(4) 0.5163(2) 0.073(4) Uani 1 1 d G U .
C8A C 0.8070(5) 0.2468(5) 0.5027(2) 0.073(5) Uani 1 1 d G U .
C7A C 0.8269(5) 0.1883(5) 0.5074(2) 0.087(6) Uani 1 1 d G U .
H7A H 0.843295 0.161969 0.498104 0.105 Uiso 1 1 calc R U .
C6A C 0.8227(5) 0.1681(4) 0.5258(2) 0.076(5) Uani 1 1 d G U .
C10A C 0.8099(10) 0.2710(11) 0.4844(4) 0.075(6) Uani 1 1 d . . .
C11A C 0.7961(7) 0.3683(9) 0.4661(3) 0.066(4) Uani 1 1 d . U .
C12A C 0.7964(10) 0.3450(12) 0.4475(4) 0.086(6) Uani 1 1 d . U .
H12A H 0.802882 0.302485 0.445231 0.103 Uiso 1 1 calc R U .
C13A C 0.7872(10) 0.3840(12) 0.4330(4) 0.088(5) Uani 1 1 d . U .
H13A H 0.789119 0.368876 0.420559 0.105 Uiso 1 1 calc R U .
C14A C 0.7755(10) 0.4437(12) 0.4360(4) 0.085(5) Uani 1 1 d . U .
H14A H 0.767160 0.469247 0.425511 0.102 Uiso 1 1 calc R U .
C15A C 0.7751(9) 0.4703(10) 0.4541(3) 0.071(4) Uani 1 1 d . U .
C16A C 0.7652(9) 0.5314(10) 0.4582(4) 0.075(5) Uani 1 1 d . U .
C17A C 0.7709(8) 0.5538(10) 0.4757(3) 0.068(4) Uani 1 1 d . U .
H17A H 0.762084 0.595703 0.478163 0.082 Uiso 1 1 calc R U .
C18A C 0.7901(8) 0.5142(9) 0.4905(3) 0.066(4) Uani 1 1 d . U .
C19A C 0.7898(8) 0.4307(9) 0.4693(3) 0.066(4) Uani 1 1 d . U .
C20A C 0.7998(7) 0.5372(11) 0.5094(4) 0.068(6) Uani 1 1 d . . .
C21A C 0.8236(6) 0.5034(6) 0.5420(2) 0.088(6) Uani 1 1 d G U .
C22A C 0.7989(6) 0.5537(6) 0.5513(3) 0.099(7) Uani 1 1 d G U .
H22A H 0.781771 0.586659 0.544312 0.118 Uiso 1 1 calc R U .
C23A C 0.7991(7) 0.5557(7) 0.5707(3) 0.140(8) Uani 1 1 d G U .
H23A H 0.782122 0.590093 0.576982 0.168 Uiso 1 1 calc R U .
C24A C 0.8240(8) 0.5074(8) 0.5808(2) 0.164(10) Uani 1 1 d G U .
H24A H 0.824192 0.508839 0.594083 0.196 Uiso 1 1 calc R U .
C25A C 0.8488(6) 0.4571(7) 0.5716(2) 0.140(9) Uani 1 1 d G U .
C29A C 0.8486(4) 0.4551(6) 0.5522(2) 0.098(7) Uani 1 1 d G U .
N6A N 0.8734(6) 0.4048(6) 0.5429(2) 0.107(6) Uani 1 1 d G U .
C28A C 0.8984(6) 0.3565(6) 0.5531(3) 0.132(8) Uani 1 1 d G U .
C27A C 0.8986(7) 0.3586(7) 0.5725(3) 0.169(10) Uani 1 1 d G U .
H27A H 0.915685 0.325578 0.579424 0.203 Uiso 1 1 calc R U .
C26A C 0.8738(8) 0.4089(8) 0.5817(2) 0.172(10) Uani 1 1 d G U .
C30A C 0.9264(14) 0.3090(14) 0.5441(6) 0.144(8) Uani 1 1 d . U .
C36A C 0.9781(17) 0.2820(12) 0.4472(5) 0.159(11) Uani 1 1 d D U .
C37A C 0.8785(13) 0.6374(16) 0.4195(5) 0.109(8) Uani 1 1 d . U .
C38A C 0.8796(8) 0.7335(10) 0.5305(3) 0.065(5) Uani 1 1 d . . .
N1A N 0.7284(8) 0.3653(9) 0.5442(4) 0.087(6) Uani 1 1 d . . .
N3A N 0.8013(7) 0.3316(8) 0.4831(3) 0.072(5) Uani 1 1 d . . .
N4A N 0.7971(6) 0.4514(7) 0.4872(3) 0.066(4) Uani 1 1 d . U .
N5A N 0.8178(7) 0.4932(7) 0.5224(3) 0.070(4) Uani 1 1 d . . .
N7A N 0.9333(10) 0.3194(9) 0.5246(5) 0.125(6) Uani 1 1 d . U .
N8A N 0.9531(6) 0.3028(5) 0.4938(4) 0.121(5) Uani 1 1 d G U .
C31A C 0.9560(8) 0.2777(8) 0.5116(3) 0.140(7) Uani 1 1 d G U .
C32A C 0.9782(9) 0.2185(9) 0.5141(4) 0.165(11) Uani 1 1 d G U .
H32A H 0.980184 0.201403 0.526337 0.198 Uiso 1 1 calc R U .
C33A C 0.9975(7) 0.1844(6) 0.4988(4) 0.171(12) Uani 1 1 d G U .
H33A H 1.012700 0.143926 0.500565 0.205 Uiso 1 1 calc R U .
C34A C 0.9946(7) 0.2095(8) 0.4810(4) 0.151(10) Uani 1 1 d G U .
H34A H 1.007837 0.186126 0.470545 0.181 Uiso 1 1 calc R U .
C35A C 0.9724(7) 0.2687(8) 0.4785(3) 0.137(7) Uani 1 1 d G U .
N9A N 0.9648(10) 0.3026(9) 0.4631(5) 0.131(6) Uani 1 1 d . U .
N10A N 0.9524(6) 0.3830(6) 0.4371(3) 0.119(6) Uani 1 1 d G U .
C1B C 0.9706(7) 0.3254(6) 0.4309(3) 0.141(9) Uani 1 1 d DG U .
C2B C 0.9742(9) 0.3133(7) 0.4119(3) 0.208(19) Uani 1 1 d G U .
H2B H 0.986716 0.273946 0.407634 0.250 Uiso 1 1 calc R U .
C3B C 0.9596(10) 0.3589(8) 0.3990(3) 0.191(15) Uani 1 1 d G U .
C4B C 0.9413(7) 0.4165(7) 0.4052(2) 0.187(17) Uani 1 1 d G U .
C8B C 0.9377(4) 0.4286(6) 0.4243(2) 0.108(7) Uani 1 1 d G U .
N11A N 0.9195(5) 0.4862(6) 0.4305(2) 0.104(6) Uani 1 1 d G U .
C7B C 0.9048(7) 0.5317(6) 0.4176(3) 0.110(7) Uani 1 1 d G U .
C6B C 0.9084(9) 0.5197(7) 0.3986(3) 0.149(11) Uani 1 1 d G U .
H6B H 0.898409 0.550790 0.389802 0.179 Uiso 1 1 calc R U .
C5B C 0.9267(10) 0.4620(8) 0.3924(2) 0.164(12) Uani 1 1 d G U .
H5B H 0.929136 0.453785 0.379374 0.197 Uiso 1 1 calc R U .
N12A N 0.8933(9) 0.5821(10) 0.4280(4) 0.097(6) Uani 1 1 d . U .
N13A N 0.8704(5) 0.6696(4) 0.4508(2) 0.087(5) Uani 1 1 d G U .
C9B C 0.8702(6) 0.6891(6) 0.4323(2) 0.107(8) Uani 1 1 d G U .
C10B C 0.8630(6) 0.7510(7) 0.4281(2) 0.099(7) Uani 1 1 d G U .
H10B H 0.862839 0.764287 0.415510 0.119 Uiso 1 1 calc R U .
C11B C 0.8561(6) 0.7934(5) 0.4425(2) 0.088(6) Uani 1 1 d G U .
C12B C 0.8564(4) 0.7739(4) 0.4610(2) 0.075(6) Uani 1 1 d G U .
C16B C 0.8636(3) 0.7120(4) 0.4651(2) 0.075(6) Uani 1 1 d G U .
N14A N 0.8638(4) 0.6925(4) 0.4836(2) 0.074(5) Uani 1 1 d G U .
C15B C 0.8570(5) 0.7349(5) 0.4980(2) 0.063(5) Uani 1 1 d G U .
C14B C 0.8498(5) 0.7968(5) 0.4938(2) 0.079(6) Uani 1 1 d G U .
H14B H 0.845109 0.825796 0.503627 0.094 Uiso 1 1 calc R U .
C13B C 0.8495(5) 0.8163(4) 0.4753(2) 0.086(6) Uani 1 1 d G U .
H13B H 0.844653 0.858608 0.472504 0.103 Uiso 1 1 calc R U .
N15A N 0.8595(6) 0.7054(7) 0.5142(3) 0.061(4) Uani 1 1 d . . .
N16A N 0.9244(7) 0.6329(8) 0.5372(3) 0.060(4) Uani 1 1 d . . .
N17A N 0.9479(7) 0.5896(7) 0.5480(3) 0.061(4) Uani 1 1 d . . .
N18A N 1.000000 0.500000 0.5687(4) 0.065(6) Uani 1 2 d S T P
O1A O 0.7054(16) 0.3922(11) 0.5573(4) 0.205(15) Uani 1 1 d . . .
O2A O 0.7310(8) 0.3853(7) 0.5290(3) 0.096(5) Uani 1 1 d . . .
O3A O 0.8194(9) 0.2360(8) 0.4711(3) 0.103(5) Uani 1 1 d . . .
O4A O 0.7922(6) 0.5929(7) 0.5128(3) 0.075(4) Uani 1 1 d . . .
O5A O 0.9452(10) 0.2632(9) 0.5519(4) 0.172(10) Uani 1 1 d . U .
O6A O 0.9999(11) 0.2340(12) 0.4401(5) 0.194(13) Uani 1 1 d D U .
O7A O 0.8695(11) 0.6484(10) 0.4024(3) 0.139(7) Uani 1 1 d . . .
O8A O 0.8824(7) 0.7858(6) 0.5336(3) 0.079(4) Uani 1 1 d . . .
C17B C 0.9024(9) 0.6857(9) 0.5438(4) 0.071(6) Uani 1 1 d . . .
C18B C 0.9055(11) 0.6984(11) 0.5639(3) 0.078(6) Uani 1 1 d . . .
H18B H 0.892385 0.736146 0.569230 0.094 Uiso 1 1 calc R U .
C19B C 0.9282(10) 0.6525(12) 0.5741(4) 0.091(7) Uani 1 1 d . . .
H19B H 0.929551 0.657310 0.587264 0.109 Uiso 1 1 calc R U .
C20B C 0.9498(8) 0.5986(9) 0.5666(3) 0.065(5) Uani 1 1 d . . .
C21B C 0.9756(9) 0.5476(10) 0.5777(4) 0.079(7) Uani 1 1 d . . .
C22B C 0.9743(13) 0.5479(11) 0.5972(3) 0.099(8) Uani 1 1 d . . .
H22B H 0.956076 0.580742 0.603886 0.119 Uiso 1 1 calc R U .
C23B C 1.000000 0.500000 0.6060(6) 0.111(13) Uani 1 2 d S T P
H23B H 1.000002 0.500000 0.619305 0.133 Uiso 1 2 calc R U P
CA1 Ca 1.000000 0.500000 0.49225(19) 0.0658(15) Uani 1 2 d S T P
O2W O 0.9365(5) 0.5874(6) 0.4996(2) 0.063(3) Uani 1 1 d . . .
O1W O 1.000000 0.500000 0.5255(3) 0.068(5) Uani 1 2 d S T P
O3W O 0.9243(6) 0.4236(6) 0.4916(3) 0.096(5) Uani 1 1 d . . .
O4W O 0.9311(13) 0.5339(14) 0.4663(4) 0.179(9) Uiso 1 1 d . . .
O1X O 0.8520(9) 0.7169(10) 0.6198(3) 0.126(6) Uiso 1 1 d . . .
O1_1 O 0.8393(8) 0.1099(7) 0.5311(3) 0.102(5) Uiso 1 1 d D . .
C1_1 C 0.8594(13) 0.0680(8) 0.5175(3) 0.116(8) Uiso 1 1 d D . .
C2_1 C 0.8694(12) 0.0085(9) 0.5276(3) 0.125(9) Uiso 1 1 d D . .
C3_1 C 0.9166(16) 0.014(2) 0.5430(5) 0.197(18) Uiso 1 1 d D . .
C4_1 C 0.8927(14) -0.0396(12) 0.5142(4) 0.129(10) Uiso 1 1 d D . .
O1_2 O 0.7519(7) 0.5651(6) 0.4428(3) 0.087(4) Uiso 1 1 d D . .
C1_2 C 0.7211(9) 0.6216(8) 0.4444(4) 0.110(8) Uiso 1 1 d D . .
C2_2 C 0.6560(10) 0.6110(13) 0.4383(4) 0.156(13) Uiso 1 1 d D . .
C3_2 C 0.6227(16) 0.5866(17) 0.4552(4) 0.154(12) Uiso 1 1 d D . .
C4_2 C 0.632(2) 0.6740(15) 0.4332(8) 0.23(2) Uiso 1 1 d D . .
O1_3 O 0.8779(15) 0.4117(13) 0.6007(4) 0.192(11) Uiso 1 1 d D . .
C1_3 C 0.895(3) 0.3587(17) 0.6106(4) 0.284(18) Uiso 1 1 d D . .
C2_3 C 0.910(2) 0.3593(16) 0.6312(4) 0.284(18) Uiso 1 1 d D . .
C3_3 C 0.900(4) 0.2910(16) 0.6335(12) 0.284(18) Uiso 1 1 d D . .
C4_3 C 0.860(2) 0.396(3) 0.6410(9) 0.284(18) Uiso 1 1 d D . .
O1_4 O 0.9829(17) 0.3555(15) 0.3799(6) 0.230(14) Uiso 1 1 d D . .
C1_4 C 1.014(2) 0.3015(16) 0.3746(5) 0.259(15) Uiso 1 1 d D . .
C2_4 C 1.0396(15) 0.324(2) 0.3564(4) 0.259(15) Uiso 1 1 d D . .
C3_4 C 1.0996(18) 0.358(3) 0.3546(10) 0.259(15) Uiso 1 1 d D . .
C4_4 C 0.9876(19) 0.331(3) 0.3426(6) 0.259(15) Uiso 1 1 d D . .
O1_5 O 0.8550(7) 0.8564(7) 0.4392(2) 0.094(4) Uiso 1 1 d D . .
C1_5 C 0.866(2) 0.8732(16) 0.4205(3) 0.214(11) Uiso 1 1 d D . .
C2_5 C 0.9006(16) 0.9328(17) 0.4218(4) 0.214(11) Uiso 1 1 d D . .
C3_5 C 0.9521(18) 0.934(3) 0.4359(6) 0.214(11) Uiso 1 1 d D . .
C4_5 C 0.920(2) 0.938(3) 0.4015(4) 0.214(11) Uiso 1 1 d D . .

loop_
_atom_site_aniso_label
_atom_site_aniso_U_11
_atom_site_aniso_U_22
_atom_site_aniso_U_33
_atom_site_aniso_U_23
_atom_site_aniso_U_13
_atom_site_aniso_U_12
C1A 0.064(13) 0.065(12) 0.113(12) 0.004(9) -0.008(11) -0.002(11)
C2A 0.108(19) 0.080(12) 0.099(11) -0.006(10) -0.011(13) -0.041(13)
C3A 0.107(19) 0.094(14) 0.106(14) 0.020(10) -0.009(12) -0.040(14)
C4A 0.12(2) 0.081(14) 0.115(13) 0.014(10) -0.024(14) -0.017(14)
C5A 0.071(14) 0.052(10) 0.123(11) 0.008(8) -0.011(11) -0.001(10)
C9A 0.050(12) 0.056(10) 0.110(11) 0.004(8) -0.014(10) -0.007(9)
N2A 0.054(10) 0.048(9) 0.119(10) -0.006(7) -0.001(8) -0.023(8)
C8A 0.060(13) 0.049(11) 0.111(13) 0.004(9) -0.008(10) -0.001(9)
C7A 0.071(14) 0.068(12) 0.123(12) 0.006(10) -0.014(12) 0.020(11)
C6A 0.081(15) 0.038(10) 0.109(11) 0.008(8) -0.022(10) -0.019(10)
C10A 0.071(15) 0.058(15) 0.096(17) -0.013(13) 0.022(11) -0.016(12)
C11A 0.029(9) 0.069(9) 0.099(11) 0.004(9) -0.010(9) -0.010(10)
C12A 0.076(14) 0.082(13) 0.100(13) -0.007(8) -0.018(12) -0.006(12)
C13A 0.062(13) 0.093(13) 0.108(13) 0.002(9) -0.002(11) -0.006(13)
C14A 0.059(13) 0.094(11) 0.102(11) 0.011(9) -0.002(10) -0.003(13)
C15A 0.048(11) 0.072(9) 0.091(10) 0.015(7) -0.016(9) -0.007(11)
C16A 0.058(12) 0.073(10) 0.093(11) 0.033(8) -0.007(10) -0.006(11)
C17A 0.038(10) 0.064(11) 0.104(12) 0.016(8) -0.003(9) -0.010(10)
C18A 0.041(10) 0.066(10) 0.090(12) 0.011(8) -0.013(9) -0.022(10)
C19A 0.041(11) 0.060(8) 0.097(10) 0.014(7) -0.006(9) -0.023(10)
C20A 0.015(9) 0.070(16) 0.119(19) 0.005(14) 0.008(9) -0.018(11)
C21A 0.060(13) 0.100(16) 0.105(16) 0.036(11) -0.013(11) -0.018(12)
C22A 0.067(14) 0.139(19) 0.090(12) 0.020(12) 0.003(11) -0.017(13)
C23A 0.11(2) 0.21(2) 0.104(13) 0.015(14) 0.033(15) -0.034(17)
C24A 0.15(3) 0.24(3) 0.097(18) 0.058(15) 0.008(16) -0.06(2)
C25A 0.082(17) 0.18(2) 0.15(2) 0.076(14) -0.024(14) -0.068(15)
C29A 0.058(14) 0.118(19) 0.116(17) 0.043(15) 0.007(12) 0.010(13)
N6A 0.054(11) 0.123(14) 0.145(16) 0.065(12) -0.027(10) -0.035(10)
C28A 0.064(16) 0.15(2) 0.184(15) 0.075(14) -0.035(15) -0.025(14)
C27A 0.13(2) 0.20(2) 0.178(14) 0.123(15) -0.049(19) -0.043(18)
C26A 0.14(2) 0.26(3) 0.113(18) 0.105(14) -0.020(16) -0.04(2)
C30A 0.09(2) 0.086(16) 0.251(16) 0.080(15) -0.072(19) -0.035(13)
C36A 0.12(3) 0.061(18) 0.294(19) -0.032(19) -0.08(3) 0.014(17)
C37A 0.110(19) 0.13(2) 0.084(19) -0.038(16) 0.021(13) -0.020(18)
C38A 0.038(11) 0.057(15) 0.100(16) -0.028(12) 0.009(10) 0.018(11)
N1A 0.054(11) 0.070(13) 0.14(2) -0.010(14) 0.012(11) -0.031(10)
N3A 0.043(9) 0.074(13) 0.100(12) 0.028(9) -0.018(8) -0.023(9)
N4A 0.031(8) 0.071(8) 0.097(9) 0.018(7) -0.009(7) -0.027(8)
N5A 0.058(10) 0.073(11) 0.078(11) 0.033(9) -0.011(8) -0.022(8)
N7A 0.064(14) 0.070(12) 0.240(14) 0.057(11) -0.061(14) -0.033(10)
N8A 0.030(9) 0.047(10) 0.285(15) 0.011(10) -0.015(14) -0.004(9)
C31A 0.052(16) 0.069(14) 0.299(17) 0.043(14) -0.042(19) -0.022(13)
C32A 0.07(2) 0.083(16) 0.34(3) 0.057(17) -0.05(2) -0.005(15)
C33A 0.044(16) 0.09(2) 0.38(4) 0.016(15) -0.07(2) -0.003(14)
C34A 0.039(14) 0.054(12) 0.36(3) -0.015(14) -0.04(2) 0.008(12)
C35A 0.049(16) 0.051(13) 0.311(18) -0.018(12) -0.03(2) 0.002(13)
N9A 0.051(12) 0.048(12) 0.294(17) -0.019(11) -0.025(17) -0.008(11)
N10A 0.065(13) 0.119(14) 0.172(17) -0.059(10) 0.003(13) 0.001(12)
C1B 0.060(16) 0.123(17) 0.24(3) -0.093(17) -0.018(19) -0.006(16)
C2B 0.22(4) 0.15(2) 0.26(3) -0.14(2) -0.05(4) 0.02(3)
C3B 0.22(5) 0.16(2) 0.20(2) -0.107(18) 0.07(3) -0.02(3)
C4B 0.21(4) 0.20(3) 0.149(16) -0.103(15) -0.06(3) 0.06(3)
C8B 0.044(13) 0.143(16) 0.138(15) -0.068(11) -0.006(13) -0.008(14)
N11A 0.075(13) 0.124(14) 0.114(14) -0.047(9) 0.024(11) -0.013(12)
C7B 0.079(16) 0.148(18) 0.104(14) -0.034(11) 0.025(13) -0.026(15)
C6B 0.17(3) 0.17(2) 0.103(13) -0.055(14) 0.005(18) -0.02(2)
C5B 0.16(3) 0.21(3) 0.129(18) -0.082(14) -0.03(2) 0.02(3)
N12A 0.089(14) 0.077(13) 0.124(15) -0.012(12) 0.011(11) -0.016(11)
N13A 0.061(11) 0.091(13) 0.111(14) -0.007(11) 0.008(9) 0.010(10)
C9B 0.099(17) 0.14(2) 0.087(17) 0.039(15) 0.019(12) -0.005(16)
C10B 0.099(17) 0.116(19) 0.083(16) 0.019(14) 0.031(12) 0.010(15)
C11B 0.075(14) 0.079(15) 0.110(18) 0.024(13) 0.013(12) -0.003(12)
C12B 0.034(10) 0.104(16) 0.088(14) 0.009(12) 0.006(9) 0.007(11)
C16B 0.039(11) 0.047(12) 0.139(18) 0.019(12) 0.002(10) 0.004(10)
N14A 0.030(8) 0.070(11) 0.120(13) 0.032(10) 0.008(8) 0.016(8)
C15B 0.033(10) 0.059(12) 0.096(15) -0.031(11) 0.014(9) 0.016(10)
C14B 0.050(12) 0.055(13) 0.130(18) 0.001(11) 0.009(11) -0.003(10)
C13B 0.043(12) 0.091(16) 0.123(18) 0.028(14) -0.004(11) -0.011(11)
N15A 0.038(9) 0.069(11) 0.076(12) 0.011(9) 0.007(7) 0.005(8)
N16A 0.057(10) 0.064(11) 0.060(9) 0.009(8) 0.009(7) 0.016(9)
N17A 0.073(11) 0.048(9) 0.063(12) 0.000(8) 0.018(8) 0.013(8)
N18A 0.036(12) 0.083(19) 0.075(14) 0.000 0.000 -0.010(13)
O1A 0.38(4) 0.128(18) 0.104(16) -0.006(12) 0.07(2) 0.12(2)
O2A 0.096(12) 0.064(10) 0.128(15) 0.022(9) 0.017(10) -0.003(8)
O3A 0.130(15) 0.077(11) 0.103(12) 0.008(9) 0.000(10) 0.004(10)
O4A 0.065(9) 0.063(10) 0.097(10) 0.009(7) 0.024(7) 0.000(8)
O5A 0.129(16) 0.092(14) 0.29(3) 0.110(16) -0.060(17) -0.005(12)
O6A 0.118(18) 0.125(18) 0.34(4) -0.09(2) -0.040(18) 0.025(15)
O7A 0.17(2) 0.171(19) 0.071(13) 0.021(10) 0.021(11) 0.022(15)
O8A 0.087(11) 0.049(9) 0.101(10) -0.016(7) -0.004(7) 0.011(8)
C17B 0.065(14) 0.051(13) 0.098(18) 0.009(11) 0.019(11) 0.026(11)
C18B 0.089(17) 0.068(15) 0.078(16) -0.021(11) 0.002(11) 0.012(13)
C19B 0.079(16) 0.089(18) 0.105(18) -0.020(15) 0.010(12) 0.033(14)
C20B 0.044(11) 0.071(15) 0.079(16) -0.012(11) -0.004(9) 0.001(11)
C21B 0.055(13) 0.068(15) 0.11(2) -0.020(14) -0.012(12) 0.004(12)
C22B 0.17(3) 0.097(18) 0.034(14) 0.003(11) 0.012(12) 0.044(17)
C23B 0.16(4) 0.10(3) 0.08(2) 0.000 0.000 0.00(3)
CA1 0.052(3) 0.045(3) 0.100(4) 0.000 0.000 -0.006(3)
O2W 0.041(7) 0.058(8) 0.091(9) 0.006(6) 0.001(5) 0.002(6)
O1W 0.057(11) 0.059(11) 0.087(13) 0.000 0.000 0.008(9)
O3W 0.045(8) 0.066(9) 0.176(15) 0.000(9) -0.016(8) -0.004(7)

loop_
_atom_type_symbol
_atom_type_description
_atom_type_scat_dispersion_real
_atom_type_scat_dispersion_imag
_atom_type_scat_source
C C 0.0181 0.0091 'International Tables Vol C Tables 4.2.6.8 and 6.1.1.4'
H H 0.0000 0.0000 'International Tables Vol C Tables 4.2.6.8 and 6.1.1.4'
N N 0.0311 0.0180 'International Tables Vol C Tables 4.2.6.8 and 6.1.1.4'
O O 0.0492 0.0322 'International Tables Vol C Tables 4.2.6.8 and 6.1.1.4'
Ca Ca 0.3641 1.2855 'International Tables Vol C Tables 4.2.6.8 and 6.1.1.4'

loop_
_geom_angle_atom_site_label_1
_geom_angle_atom_site_label_2
_geom_angle_atom_site_label_3
_geom_angle
_geom_angle_site_symmetry_1
_geom_angle_site_symmetry_3
C2A C1A C9A 120.0 . .
C2A C1A N1A 116.6(12) . .
C9A C1A N1A 123.2(12) . .
C1A C2A C3A 120.0 . .
C1A C2A H2A 120.0 . .
C3A C2A H2A 120.0 . .
C2A C3A C4A 120.0 . .
C2A C3A H3A 120.0 . .
C4A C3A H3A 120.0 . .
C5A C4A C3A 120.0 . .
C5A C4A H4A 120.0 . .
C3A C4A H4A 120.0 . .
C4A C5A C9A 120.0 . .
C4A C5A C6A 120.0 . .
C9A C5A C6A 120.0 . .
N2A C9A C5A 120.0 . .
N2A C9A C1A 120.0 . .
C5A C9A C1A 120.0 . .
C8A N2A C9A 120.0 . .
N2A C8A C7A 120.0 . .
N2A C8A C10A 116.3(11) . .
C7A C8A C10A 123.7(11) . .
C8A C7A C6A 120.0 . .
C8A C7A H7A 120.0 . .
C6A C7A H7A 120.0 . .
O1_1 C6A C7A 122.3(9) . .
O1_1 C6A C5A 117.7(9) . .
C7A C6A C5A 120.0 . .
O3A C10A N3A 125(2) . .
O3A C10A C8A 119(2) . .
N3A C10A C8A 115.3(18) . .
C19A C11A C12A 120.2(19) . .
C19A C11A N3A 114.1(18) . .
C12A C11A N3A 126(2) . .
C13A C12A C11A 119(2) . .
C13A C12A H12A 120.3 . .
C11A C12A H12A 120.3 . .
C14A C13A C12A 121(2) . .
C14A C13A H13A 119.5 . .
C12A C13A H13A 119.5 . .
C13A C14A C15A 123(2) . .
C13A C14A H14A 118.6 . .
C15A C14A H14A 118.6 . .
C16A C15A C14A 126.1(19) . .
C16A C15A C19A 117.1(19) . .
C14A C15A C19A 117(2) . .
C17A C16A O1_2 125(2) . .
C17A C16A C15A 122.2(18) . .
O1_2 C16A C15A 112(2) . .
C16A C17A C18A 120(2) . .
C16A C17A H17A 120.1 . .
C18A C17A H17A 120.1 . .
N4A C18A C17A 120.0(19) . .
N4A C18A C20A 118.5(17) . .
C17A C18A C20A 122(2) . .
N4A C19A C11A 117.9(17) . .
N4A C19A C15A 122.8(18) . .
C11A C19A C15A 119.3(19) . .
O4A C20A N5A 125(2) . .
O4A C20A C18A 119.7(19) . .
N5A C20A C18A 115(2) . .
C22A C21A C29A 120.0 . .
C22A C21A N5A 123.8(9) . .
C29A C21A N5A 115.6(9) . .
C23A C22A C21A 120.0 . .
C23A C22A H22A 120.0 . .
C21A C22A H22A 120.0 . .
C22A C23A C24A 120.0 . .
C22A C23A H23A 120.0 . .
C24A C23A H23A 120.0 . .
C23A C24A C25A 120.0 . .
C23A C24A H24A 120.0 . .
C25A C24A H24A 120.0 . .
C29A C25A C24A 120.0 . .
C29A C25A C26A 120.0 . .
C24A C25A C26A 120.0 . .
C25A C29A N6A 120.0 . .
C25A C29A C21A 120.0 . .
N6A C29A C21A 120.0 . .
C28A N6A C29A 120.0 . .
C30A C28A N6A 120.1(17) . .
C30A C28A C27A 119.7(17) . .
N6A C28A C27A 120.0 . .
C26A C27A C28A 120.0 . .
C26A C27A H27A 120.0 . .
C28A C27A H27A 120.0 . .
O1_3 C26A C27A 119.0(16) . .
O1_3 C26A C25A 120.9(16) . .
C27A C26A C25A 120.0 . .
O5A C30A C28A 124(4) . .
O5A C30A N7A 123(4) . .
C28A C30A N7A 113(2) . .
O6A C36A N9A 138(3) . .
O6A C36A C1B 105(3) . .
N9A C36A C1B 117(2) . .
O7A C37A N12A 129(2) . .
O7A C37A C9B 116(3) . .
N12A C37A C9B 115(2) . .
O8A C38A N15A 128(2) . .
O8A C38A C17B 123(2) . .
N15A C38A C17B 109.4(18) . .
O2A N1A O1A 124(2) . .
O2A N1A C1A 120.1(19) . .
O1A N1A C1A 116(2) . .
C10A N3A C11A 127.7(19) . .
C19A N4A C18A 118.0(16) . .
C20A N5A C21A 125.2(17) . .
C31A N7A C30A 126(2) . .
C31A N8A C35A 120.0 . .
N7A C31A N8A 109.9(17) . .
N7A C31A C32A 130.1(17) . .
N8A C31A C32A 120.0 . .
C31A C32A C33A 120.0 . .
C31A C32A H32A 120.0 . .
C33A C32A H32A 120.0 . .
C34A C33A C32A 120.0 . .
C34A C33A H33A 120.0 . .
C32A C33A H33A 120.0 . .
C33A C34A C35A 120.0 . .
C33A C34A H34A 120.0 . .
C35A C34A H34A 120.0 . .
N9A C35A C34A 131.7(18) . .
N9A C35A N8A 108.3(18) . .
C34A C35A N8A 120.0 . .
C36A N9A C35A 121(2) . .
C1B N10A C8B 120.0 . .
C2B C1B N10A 120.0 . .
C2B C1B C36A 129.2(14) . .
N10A C1B C36A 110.6(14) . .
C1B C2B C3B 120.0 . .
C1B C2B H2B 120.0 . .
C3B C2B H2B 120.0 . .
C4B C3B C2B 120.0 . .
C4B C3B O1_4 116.3(16) . .
C2B C3B O1_4 120.2(16) . .
C8B C4B C3B 120.0 . .
C8B C4B C5B 120.0 . .
C3B C4B C5B 120.0 . .
C4B C8B N11A 120.0 . .
C4B C8B N10A 120.0 . .
N11A C8B N10A 120.0 . .
C8B N11A C7B 120.0 . .
N12A C7B C6B 134.9(14) . .
N12A C7B N11A 104.9(14) . .
C6B C7B N11A 120.0 . .
C7B C6B C5B 120.0 . .
C7B C6B H6B 120.0 . .
C5B C6B H6B 120.0 . .
C6B C5B C4B 120.0 . .
C6B C5B H5B 120.0 . .
C4B C5B H5B 120.0 . .
C7B N12A C37A 120(2) . .
C9B N13A C16B 120.0 . .
N13A C9B C10B 120.0 . .
N13A C9B C37A 111.2(16) . .
C10B C9B C37A 128.8(16) . .
C9B C10B C11B 120.0 . .
C9B C10B H10B 120.0 . .
C11B C10B H10B 120.0 . .
C12B C11B C10B 120.0 . .
C12B C11B O1_5 117.6(9) . .
C10B C11B O1_5 122.1(9) . .
C11B C12B C16B 120.0 . .
C11B C12B C13B 120.0 . .
C16B C12B C13B 120.0 . .
C12B C16B N14A 120.0 . .
C12B C16B N13A 120.0 . .
N14A C16B N13A 120.0 . .
C15B N14A C16B 120.0 . .
N15A C15B N14A 108.8(9) . .
N15A C15B C14B 131.2(9) . .
N14A C15B C14B 120.0 . .
C15B C14B C13B 120.0 . .
C15B C14B H14B 120.0 . .
C13B C14B H14B 120.0 . .
C14B C13B C12B 120.0 . .
C14B C13B H13B 120.0 . .
C12B C13B H13B 120.0 . .
C15B N15A C38A 122.3(16) . .
N17A N16A C17B 123.0(16) . .
N16A N17A C20B 119.1(15) . .
C21B N18A C21B 122(3) 10_654 .
N16A C17B C18B 119.7(18) . .
N16A C17B C38A 119.5(19) . .
C18B C17B C38A 120.6(18) . .
C19B C18B C17B 114.2(19) . .
C19B C18B H18B 122.9 . .
C17B C18B H18B 122.9 . .
C18B C19B C20B 124(2) . .
C18B C19B H19B 118.1 . .
C20B C19B H19B 118.1 . .
N17A C20B C19B 120.0(19) . .
N17A C20B C21B 115.7(18) . .
C19B C20B C21B 124(2) . .
N18A C21B C22B 120(2) . .
N18A C21B C20B 119(2) . .
C22B C21B C20B 122(2) . .
C23B C22B C21B 117(2) . .
C23B C22B H22B 121.3 . .
C21B C22B H22B 121.3 . .
C22B C23B C22B 124(4) . 10_654
C22B C23B H23B 118.2 . .
C22B C23B H23B 118.2 10_654 .
O3W CA1 O3W 177.7(11) 10_654 .
O3W CA1 O1W 91.1(5) 10_654 .
O3W CA1 O1W 91.1(5) . .
O3W CA1 O2W 99.3(5) 10_654 10_654
O3W CA1 O2W 81.2(4) . 10_654
O1W CA1 O2W 77.4(3) . 10_654
O3W CA1 O2W 81.2(4) 10_654 .
O3W CA1 O2W 99.3(5) . .
O1W CA1 O2W 77.4(3) . .
O2W CA1 O2W 154.7(6) 10_654 .
O3W CA1 O4W 76.8(8) 10_654 10_654
O3W CA1 O4W 101.4(8) . 10_654
O1W CA1 O4W 138.0(7) . 10_654
O2W CA1 O4W 65.5(7) 10_654 10_654
O2W CA1 O4W 137.7(8) . 10_654
O3W CA1 O4W 101.4(8) 10_654 .
O3W CA1 O4W 76.8(8) . .
O1W CA1 O4W 138.0(7) . .
O2W CA1 O4W 137.7(8) 10_654 .
O2W CA1 O4W 65.5(7) . .
O4W CA1 O4W 84.0(14) 10_654 .
C6A O1_1 C1_1 119.6(15) . .
O1_1 C1_1 C2_1 105.7(16) . .
C1_1 C2_1 C3_1 112(3) . .
C1_1 C2_1 C4_1 109.8(19) . .
C3_1 C2_1 C4_1 107(3) . .
C16A O1_2 C1_2 120.7(18) . .
O1_2 C1_2 C2_2 107.0(18) . .
C1_2 C2_2 C3_2 106(2) . .
C1_2 C2_2 C4_2 105(3) . .
C3_2 C2_2 C4_2 110(3) . .
C26A O1_3 C1_3 119(3) . .
O1_3 C1_3 C2_3 123(3) . .
C1_3 C2_3 C4_3 108(4) . .
C1_3 C2_3 C3_3 94(4) . .
C4_3 C2_3 C3_3 112(5) . .
C1_4 O1_4 C3B 117(3) . .
O1_4 C1_4 C2_4 98(3) . .
C1_4 C2_4 C4_4 109(4) . .
C1_4 C2_4 C3_4 124(4) . .
C4_4 C2_4 C3_4 123(4) . .
C11B O1_5 C1_5 114.5(19) . .
O1_5 C1_5 C2_5 105(2) . .
C1_5 C2_5 C3_5 115(4) . .
C1_5 C2_5 C4_5 98(3) . .
C3_5 C2_5 C4_5 116(3) . .

loop_
_geom_bond_atom_site_label_1
_geom_bond_atom_site_label_2
_geom_bond_distance
_geom_bond_site_symmetry_2
C1A C2A 1.3900 .
C1A C9A 1.3900 .
C1A N1A 1.49(2) .
C2A C3A 1.3900 .
C2A H2A 0.9500 .
C3A C4A 1.3900 .
C3A H3A 0.9500 .
C4A C5A 1.3900 .
C4A H4A 0.9500 .
C5A C9A 1.3900 .
C5A C6A 1.3900 .
C9A N2A 1.3900 .
N2A C8A 1.3900 .
C8A C7A 1.3900 .
C8A C10A 1.41(3) .
C7A C6A 1.3900 .
C7A H7A 0.9500 .
C6A O1_1 1.372(18) .
C10A O3A 1.24(3) .
C10A N3A 1.34(3) .
C11A C19A 1.39(3) .
C11A C12A 1.43(3) .
C11A N3A 1.46(3) .
C12A C13A 1.36(3) .
C12A H12A 0.9500 .
C13A C14A 1.34(3) .
C13A H13A 0.9500 .
C14A C15A 1.42(3) .
C14A H14A 0.9500 .
C15A C16A 1.38(3) .
C15A C19A 1.43(3) .
C16A C17A 1.35(3) .
C16A O1_2 1.35(2) .
C17A C18A 1.43(3) .
C17A H17A 0.9500 .
C18A N4A 1.40(2) .
C18A C20A 1.46(3) .
C19A N4A 1.36(3) .
C20A O4A 1.25(2) .
C20A N5A 1.39(3) .
C21A C22A 1.3900 .
C21A C29A 1.3900 .
C21A N5A 1.43(2) .
C22A C23A 1.3900 .
C22A H22A 0.9500 .
C23A C24A 1.3900 .
C23A H23A 0.9500 .
C24A C25A 1.3900 .
C24A H24A 0.9500 .
C25A C29A 1.3900 .
C25A C26A 1.3900 .
C29A N6A 1.3900 .
N6A C28A 1.3900 .
C28A C30A 1.37(5) .
C28A C27A 1.3900 .
C27A C26A 1.3900 .
C27A H27A 0.9500 .
C26A O1_3 1.36(3) .
C30A O5A 1.22(3) .
C30A N7A 1.42(5) .
C36A O6A 1.26(2) .
C36A N9A 1.26(4) .
C36A C1B 1.51(3) .
C37A O7A 1.26(3) .
C37A N12A 1.39(4) .
C37A C9B 1.46(3) .
C38A O8A 1.16(2) .
C38A N15A 1.39(3) .
C38A C17B 1.50(3) .
N1A O2A 1.17(2) .
N1A O1A 1.21(3) .
N7A C31A 1.39(3) .
N8A C31A 1.3900 .
N8A C35A 1.3900 .
C31A C32A 1.3900 .
C32A C33A 1.3900 .
C32A H32A 0.9500 .
C33A C34A 1.3900 .
C33A H33A 0.9500 .
C34A C35A 1.3900 .
C34A H34A 0.9500 .
C35A N9A 1.33(3) .
N10A C1B 1.3900 .
N10A C8B 1.3900 .
C1B C2B 1.3900 .
C2B C3B 1.3900 .
C2B H2B 0.9500 .
C3B C4B 1.3900 .
C3B O1_4 1.46(4) .
C4B C8B 1.3900 .
C4B C5B 1.3900 .
C8B N11A 1.3900 .
N11A C7B 1.3900 .
C7B N12A 1.35(2) .
C7B C6B 1.3900 .
C6B C5B 1.3900 .
C6B H6B 0.9500 .
C5B H5B 0.9500 .
N13A C9B 1.3900 .
N13A C16B 1.3900 .
C9B C10B 1.3900 .
C10B C11B 1.3900 .
C10B H10B 0.9500 .
C11B C12B 1.3900 .
C11B O1_5 1.393(18) .
C12B C16B 1.3900 .
C12B C13B 1.3900 .
C16B N14A 1.3900 .
N14A C15B 1.3900 .
C15B N15A 1.332(18) .
C15B C14B 1.3900 .
C14B C13B 1.3900 .
C14B H14B 0.9500 .
C13B H13B 0.9500 .
N16A N17A 1.33(2) .
N16A C17B 1.33(2) .
N17A C20B 1.34(2) .
N18A C21B 1.33(3) 10_654
N18A C21B 1.33(3) .
C17B C18B 1.47(3) .
C18B C19B 1.33(3) .
C18B H18B 0.9500 .
C19B C20B 1.38(3) .
C19B H19B 0.9500 .
C20B C21B 1.48(3) .
C21B C22B 1.39(3) .
C22B C23B 1.34(3) .
C22B H22B 0.9500 .
C23B C22B 1.34(3) 10_654
C23B H23B 0.9500 .
CA1 O3W 2.344(13) 10_654
CA1 O3W 2.344(13) .
CA1 O1W 2.378(19) .
CA1 O2W 2.413(12) 10_654
CA1 O2W 2.413(12) .
CA1 O4W 2.50(3) 10_654
CA1 O4W 2.50(3) .
O1_1 C1_1 1.4070(15) .
C1_1 C2_1 1.5031(15) .
C2_1 C3_1 1.5099(15) .
C2_1 C4_1 1.5100(15) .
O1_2 C1_2 1.4072(15) .
C1_2 C2_2 1.5031(15) .
C2_2 C3_2 1.5099(15) .
C2_2 C4_2 1.5100(15) .
O1_3 C1_3 1.4070(15) .
C1_3 C2_3 1.5030(15) .
C2_3 C4_3 1.5101(15) .
C2_3 C3_3 1.5101(16) .
O1_4 C1_4 1.4071(15) .
C1_4 C2_4 1.5031(15) .
C2_4 C4_4 1.5100(15) .
C2_4 C3_4 1.5101(16) .
O1_5 C1_5 1.4071(15) .
C1_5 C2_5 1.5030(15) .
C2_5 C3_5 1.5101(16) .
C2_5 C4_5 1.5102(15) .
